data_7150924
loop_
_publ_author_name
'Zezula, Josef'
'Singer, Lisa'
'Przyby\/l, Anna K.'
'Hashimoto, Akihiro'
'Dersch, Christina M.'
'Rothman, Richard B.'
'Deschamps, Jeffrey'
'Lee, Yong Sok'
'Jacobson, Arthur E.'
'Rice, Kenner C.'

_publ_section_title
;
 Synthesis and pharmacological effects of the enantiomers of the
 N-phenethyl analogues of the ortho and para e- and f-oxide-bridged
 phenylmorphans
;
_journal_issue 16
_journal_name_full 'Organic &amp; Biomolecular Chemistry'
_journal_page_first 2868
_journal_page_last 2883
_journal_paper_doi 10.1039/b803433h
_journal_volume 6
_journal_year 2008
_chemical_formula_moiety 'C15 H18 N2 O3'
_chemical_formula_sum 'C15 H18 N2 O3'
_chemical_formula_weight 274.31
_chemical_name_systematic
;
?
;
_space_group_IT_number 19
_symmetry_cell_setting orthorhombic
_symmetry_space_group_name_Hall 'P 2ac 2ab'
_symmetry_space_group_name_H-M 'P 21 21 21'
_atom_sites_solution_hydrogens geom
_atom_sites_solution_primary direct
_atom_sites_solution_secondary difmap
_audit_creation_method SHELXL-97
_cell_angle_alpha 90.00
_cell_angle_beta 90.00
_cell_angle_gamma 90.00
_cell_formula_units_Z 4
_cell_length_a 7.4315(16)
_cell_length_b 8.4430(18)
_cell_length_c 21.576(5)
_cell_measurement_reflns_used 9204
_cell_measurement_temperature 93(2)
_cell_measurement_theta_max 28.29
_cell_measurement_theta_min 2.60
_cell_volume 1353.8(5)
_computing_cell_refinement 'Bruker SMART v5.631 (Bruker, 2001b)'
_computing_data_collection 'Bruker SMART v5.631 (Bruker, 2001b)'
_computing_data_reduction
;
Bruker SAINT v6.45 (Bruker, 2002), Bruker XPREP v6.14 (Bruker, 2001a)
;
_computing_molecular_graphics 'Bruker SHELXTL v6.14 (Bruker, 2000a)'
_computing_publication_material 'Bruker SHELXTL v6.14 (Bruker, 2000a)'
_computing_structure_refinement 'Bruker SHELXTL v6.14 (Bruker, 2000a)'
_computing_structure_solution 'Bruker SHELXTL v6.14 (Bruker, 2000a)'
_diffrn_ambient_temperature 93(2)
_diffrn_measured_fraction_theta_full 0.977
_diffrn_measured_fraction_theta_max 0.977
_diffrn_measurement_device_type 'Bruker SMART 1000 CCD'
_diffrn_measurement_method '\f and \w scans'
_diffrn_radiation_monochromator graphite
_diffrn_radiation_source 'sealed tube'
_diffrn_radiation_type MoK\a
_diffrn_radiation_wavelength 0.71073
_diffrn_reflns_av_R_equivalents 0.0409
_diffrn_reflns_av_sigmaI/netI 0.0418
_diffrn_reflns_limit_h_max 9
_diffrn_reflns_limit_h_min -9
_diffrn_reflns_limit_k_max 11
_diffrn_reflns_limit_k_min -11
_diffrn_reflns_limit_l_max 27
_diffrn_reflns_limit_l_min -25
_diffrn_reflns_number 9044
_diffrn_reflns_theta_full 28.05
_diffrn_reflns_theta_max 28.05
_diffrn_reflns_theta_min 2.59
_diffrn_standards_decay_% 0.9
_diffrn_standards_interval_time variable
_diffrn_standards_number 739
_exptl_absorpt_coefficient_mu 0.095
_exptl_absorpt_correction_T_max 0.974
_exptl_absorpt_correction_T_min 0.582
_exptl_absorpt_correction_type multi-scan
_exptl_absorpt_process_details 'SADABS v2.10 (Bruker, 2000b)'
_exptl_crystal_colour yellow
_exptl_crystal_density_diffrn 1.346
_exptl_crystal_density_method 'not measured'
_exptl_crystal_description prism
_exptl_crystal_F_000 584
_exptl_crystal_size_max 0.64
_exptl_crystal_size_mid 0.36
_exptl_crystal_size_min 0.28
_refine_diff_density_max 0.290
_refine_diff_density_min -0.228
_refine_diff_density_rms 0.052
_refine_ls_abs_structure_details 'Flack H D (1983), Acta Cryst. A39, 876-881'
_refine_ls_abs_structure_Flack 1.1(11)
_refine_ls_extinction_method none
_refine_ls_goodness_of_fit_ref 1.094
_refine_ls_hydrogen_treatment constr
_refine_ls_matrix_type full
_refine_ls_number_parameters 181
_refine_ls_number_reflns 3138
_refine_ls_number_restraints 0
_refine_ls_restrained_S_all 1.094
_refine_ls_R_factor_all 0.0459
_refine_ls_R_factor_gt 0.0419
_refine_ls_shift/su_max 0.000
_refine_ls_shift/su_mean 0.000
_refine_ls_structure_factor_coef Fsqd
_refine_ls_weighting_details 'calc w=1/[\s^2^(Fo^2^)+(0.0593P)^2^+0.2817P] where P=(Fo^2^+2Fc^2^)/3'
_refine_ls_weighting_scheme calc
_refine_ls_wR_factor_gt 0.1064
_refine_ls_wR_factor_ref 0.1085
_reflns_number_gt 2921
_reflns_number_total 3138
_reflns_threshold_expression I>2\s(I)
_cod_data_source_file b803433h.txt
_cod_data_source_block knih30
_cod_original_cell_volume 1353.7(5)
_cod_database_code 7150924

loop_
_symmetry_equiv_pos_as_xyz
'x, y, z'
'-x+1/2, -y, z+1/2'
'-x, y+1/2, -z+1/2'
'x+1/2, -y+1/2, -z'

loop_
_atom_site_label
_atom_site_type_symbol
_atom_site_fract_x
_atom_site_fract_y
_atom_site_fract_z
_atom_site_U_iso_or_equiv
_atom_site_adp_type
_atom_site_occupancy
_atom_site_symmetry_multiplicity
_atom_site_calc_flag
_atom_site_refinement_flags
_atom_site_disorder_assembly
_atom_site_disorder_group
C1 C 0.8771(2) 0.0901(2) 0.82728(7) 0.0158(3) Uani 1 1 d . . .
H1A H 0.8153 0.0234 0.7954 0.019 Uiso 1 1 calc R . .
N2 N 0.88950(19) -0.00323(16) 0.88569(6) 0.0149(3) Uani 1 1 d . . .
C2 C 0.9981(2) -0.14758(19) 0.87730(8) 0.0191(4) Uani 1 1 d . . .
H2A H 0.9609 -0.2015 0.8392 0.029 Uiso 1 1 calc R . .
H2B H 0.9800 -0.2183 0.9128 0.029 Uiso 1 1 calc R . .
H2C H 1.1256 -0.1189 0.8744 0.029 Uiso 1 1 calc R . .
C3 C 0.9449(2) 0.08014(18) 0.94368(7) 0.0167(3) Uani 1 1 d . . .
H3A H 1.0761 0.1001 0.9422 0.020 Uiso 1 1 calc R . .
H3B H 0.9209 0.0101 0.9796 0.020 Uiso 1 1 calc R . .
C4B C 0.7138(2) 0.47533(19) 0.88645(8) 0.0143(3) Uani 1 1 d . . .
C4A C 0.8417(2) 0.33464(18) 0.89290(7) 0.0140(3) Uani 1 1 d . . .
C4 C 0.8459(2) 0.23978(19) 0.95375(8) 0.0160(3) Uani 1 1 d . . .
H4A H 0.7214 0.2195 0.9680 0.019 Uiso 1 1 calc R . .
H4B H 0.9086 0.3019 0.9861 0.019 Uiso 1 1 calc R . .
C5 C 0.6757(2) 0.60402(19) 0.92401(7) 0.0149(3) Uani 1 1 d . . .
H5A H 0.7199 0.6105 0.9653 0.018 Uiso 1 1 calc R . .
C6 C 0.5682(2) 0.72513(19) 0.89817(8) 0.0162(3) Uani 1 1 d . . .
N6 N 0.5280(2) 0.86423(17) 0.93673(7) 0.0196(3) Uani 1 1 d . . .
O6A O 0.43424(18) 0.97151(15) 0.91420(7) 0.0262(3) Uani 1 1 d . . .
O6B O 0.5886(2) 0.86790(16) 0.99034(6) 0.0264(3) Uani 1 1 d . . .
C7 C 0.5033(2) 0.7209(2) 0.83749(8) 0.0184(3) Uani 1 1 d . . .
H7A H 0.4335 0.8063 0.8219 0.022 Uiso 1 1 calc R . .
C8 C 0.5415(2) 0.59009(19) 0.79952(8) 0.0182(3) Uani 1 1 d . . .
H8A H 0.4986 0.5844 0.7581 0.022 Uiso 1 1 calc R . .
C9A C 0.7515(2) 0.2256(2) 0.84488(7) 0.0150(3) Uani 1 1 d . . .
H9AA H 0.6409 0.1792 0.8641 0.018 Uiso 1 1 calc R . .
O9 O 0.69495(17) 0.33275(14) 0.79409(5) 0.0181(3) Uani 1 1 d . . .
C9 C 0.6450(2) 0.46896(19) 0.82519(8) 0.0157(3) Uani 1 1 d . . .
C10 C 1.0323(2) 0.3929(2) 0.86987(8) 0.0178(3) Uani 1 1 d . . .
H10A H 1.0135 0.4752 0.8378 0.021 Uiso 1 1 calc R . .
H10B H 1.0945 0.4439 0.9052 0.021 Uiso 1 1 calc R . .
C11 C 1.1594(2) 0.2640(2) 0.84257(9) 0.0226(4) Uani 1 1 d . . .
H11A H 1.2583 0.3158 0.8195 0.027 Uiso 1 1 calc R . .
H11B H 1.2131 0.2020 0.8768 0.027 Uiso 1 1 calc R . .
C12 C 1.0567(3) 0.1521(2) 0.79890(8) 0.0218(4) Uani 1 1 d . . .
H12A H 1.1346 0.0606 0.7888 0.026 Uiso 1 1 calc R . .
H12B H 1.0300 0.2087 0.7598 0.026 Uiso 1 1 calc R . .

loop_
_atom_site_aniso_label
_atom_site_aniso_U_11
_atom_site_aniso_U_22
_atom_site_aniso_U_33
_atom_site_aniso_U_23
_atom_site_aniso_U_13
_atom_site_aniso_U_12
C1 0.0176(8) 0.0152(7) 0.0147(7) -0.0006(6) -0.0014(6) 0.0020(6)
N2 0.0153(7) 0.0113(6) 0.0180(6) 0.0002(5) -0.0001(5) 0.0012(5)
C2 0.0159(8) 0.0133(7) 0.0281(9) 0.0004(6) 0.0005(7) 0.0030(6)
C3 0.0168(8) 0.0154(7) 0.0179(8) 0.0007(6) -0.0017(6) 0.0008(6)
C4B 0.0112(7) 0.0130(7) 0.0187(7) 0.0012(6) -0.0001(6) 0.0003(6)
C4A 0.0126(8) 0.0140(7) 0.0153(7) -0.0007(6) -0.0009(6) 0.0006(6)
C4 0.0168(8) 0.0147(7) 0.0164(7) 0.0002(6) -0.0011(6) 0.0021(6)
C5 0.0125(7) 0.0136(7) 0.0185(8) 0.0004(6) 0.0009(6) -0.0006(6)
C6 0.0125(7) 0.0123(7) 0.0237(8) 0.0006(6) 0.0039(6) 0.0004(6)
N6 0.0152(7) 0.0159(7) 0.0278(8) -0.0006(6) 0.0063(6) 0.0005(6)
O6A 0.0184(6) 0.0167(6) 0.0436(8) -0.0023(6) -0.0003(6) 0.0060(5)
O6B 0.0348(8) 0.0210(6) 0.0233(6) -0.0018(5) 0.0072(6) 0.0021(6)
C7 0.0124(8) 0.0163(8) 0.0266(8) 0.0046(7) -0.0002(7) 0.0015(6)
C8 0.0154(8) 0.0182(8) 0.0210(8) 0.0010(6) -0.0034(7) 0.0008(7)
C9A 0.0154(8) 0.0138(7) 0.0159(8) 0.0010(6) -0.0023(6) 0.0003(6)
O9 0.0228(6) 0.0153(6) 0.0163(5) -0.0001(5) -0.0047(5) 0.0041(5)
C9 0.0133(8) 0.0141(7) 0.0196(7) -0.0007(6) 0.0004(6) -0.0017(6)
C10 0.0139(8) 0.0157(7) 0.0240(8) 0.0005(6) -0.0009(6) 0.0005(7)
C11 0.0157(8) 0.0196(8) 0.0327(10) 0.0023(7) 0.0066(7) 0.0010(7)
C12 0.0240(9) 0.0175(8) 0.0240(8) 0.0005(7) 0.0088(7) 0.0036(7)

loop_
_atom_type_symbol
_atom_type_description
_atom_type_scat_dispersion_real
_atom_type_scat_dispersion_imag
_atom_type_scat_source
C C 0.0181 0.0091 'International Tables Vol C Tables 4.2.6.8 and 6.1.1.4'
H H 0.0000 0.0000 'International Tables Vol C Tables 4.2.6.8 and 6.1.1.4'
N N 0.0311 0.0180 'International Tables Vol C Tables 4.2.6.8 and 6.1.1.4'
O O 0.0492 0.0322 'International Tables Vol C Tables 4.2.6.8 and 6.1.1.4'

loop_
_geom_angle_atom_site_label_1
_geom_angle_atom_site_label_2
_geom_angle_atom_site_label_3
_geom_angle
_geom_angle_site_symmetry_1
_geom_angle_site_symmetry_3
_geom_angle_publ_flag
N2 C1 C9A 102.94(12) . . ?
N2 C1 C12 117.20(14) . . ?
C9A C1 C12 111.71(14) . . ?
N2 C1 H1A 108.2 . . ?
C9A C1 H1A 108.2 . . ?
C12 C1 H1A 108.2 . . ?
C2 N2 C1 111.55(13) . . ?
C2 N2 C3 110.00(13) . . ?
C1 N2 C3 118.48(13) . . ?
N2 C2 H2A 109.5 . . ?
N2 C2 H2B 109.5 . . ?
H2A C2 H2B 109.5 . . ?
N2 C2 H2C 109.5 . . ?
H2A C2 H2C 109.5 . . ?
H2B C2 H2C 109.5 . . ?
N2 C3 C4 113.35(13) . . ?
N2 C3 H3A 108.9 . . ?
C4 C3 H3A 108.9 . . ?
N2 C3 H3B 108.9 . . ?
C4 C3 H3B 108.9 . . ?
H3A C3 H3B 107.7 . . ?
C5 C4B C9 120.11(15) . . ?
C5 C4B C4A 133.14(15) . . ?
C9 C4B C4A 106.25(14) . . ?
C4B C4A C4 119.69(14) . . ?
C4B C4A C9A 97.63(13) . . ?
C4 C4A C9A 105.77(13) . . ?
C4B C4A C10 106.69(13) . . ?
C4 C4A C10 114.35(14) . . ?
C9A C4A C10 111.41(13) . . ?
C4A C4 C3 110.04(13) . . ?
C4A C4 H4A 109.7 . . ?
C3 C4 H4A 109.7 . . ?
C4A C4 H4B 109.7 . . ?
C3 C4 H4B 109.7 . . ?
H4A C4 H4B 108.2 . . ?
C4B C5 C6 116.90(15) . . ?
C4B C5 H5A 121.5 . . ?
C6 C5 H5A 121.5 . . ?
C7 C6 C5 123.18(15) . . ?
C7 C6 N6 118.76(14) . . ?
C5 C6 N6 118.03(15) . . ?
O6A N6 O6B 123.35(15) . . ?
O6A N6 C6 118.38(15) . . ?
O6B N6 C6 118.27(15) . . ?
C6 C7 C8 119.85(15) . . ?
C6 C7 H7A 120.1 . . ?
C8 C7 H7A 120.1 . . ?
C9 C8 C7 117.17(15) . . ?
C9 C8 H8A 121.4 . . ?
C7 C8 H8A 121.4 . . ?
O9 C9A C1 116.58(13) . . ?
O9 C9A C4A 104.83(13) . . ?
C1 C9A C4A 110.48(13) . . ?
O9 C9A H9AA 108.2 . . ?
C1 C9A H9AA 108.2 . . ?
C4A C9A H9AA 108.2 . . ?
C9 O9 C9A 103.01(12) . . ?
O9 C9 C8 124.45(15) . . ?
O9 C9 C4B 112.77(14) . . ?
C8 C9 C4B 122.76(15) . . ?
C11 C10 C4A 116.45(13) . . ?
C11 C10 H10A 108.2 . . ?
C4A C10 H10A 108.2 . . ?
C11 C10 H10B 108.2 . . ?
C4A C10 H10B 108.2 . . ?
H10A C10 H10B 107.3 . . ?
C12 C11 C10 111.13(15) . . ?
C12 C11 H11A 109.4 . . ?
C10 C11 H11A 109.4 . . ?
C12 C11 H11B 109.4 . . ?
C10 C11 H11B 109.4 . . ?
H11A C11 H11B 108.0 . . ?
C11 C12 C1 113.01(14) . . ?
C11 C12 H12A 109.0 . . ?
C1 C12 H12A 109.0 . . ?
C11 C12 H12B 109.0 . . ?
C1 C12 H12B 109.0 . . ?
H12A C12 H12B 107.8 . . ?

loop_
_geom_bond_atom_site_label_1
_geom_bond_atom_site_label_2
_geom_bond_distance
_geom_bond_site_symmetry_2
_geom_bond_publ_flag
C1 N2 1.489(2) . ?
C1 C9A 1.525(2) . ?
C1 C12 1.559(2) . ?
C1 H1A 1.0000 . ?
N2 C2 1.473(2) . ?
N2 C3 1.493(2) . ?
C2 H2A 0.9800 . ?
C2 H2B 0.9800 . ?
C2 H2C 0.9800 . ?
C3 C4 1.551(2) . ?
C3 H3A 0.9900 . ?
C3 H3B 0.9900 . ?
C4B C5 1.385(2) . ?
C4B C9 1.418(2) . ?
C4B C4A 1.528(2) . ?
C4A C4 1.538(2) . ?
C4A C9A 1.540(2) . ?
C4A C10 1.579(2) . ?
C4 H4A 0.9900 . ?
C4 H4B 0.9900 . ?
C5 C6 1.412(2) . ?
C5 H5A 0.9500 . ?
C6 C7 1.396(2) . ?
C6 N6 1.470(2) . ?
N6 O6A 1.2420(19) . ?
N6 O6B 1.242(2) . ?
C7 C8 1.404(2) . ?
C7 H7A 0.9500 . ?
C8 C9 1.394(2) . ?
C8 H8A 0.9500 . ?
C9A O9 1.4821(19) . ?
C9A H9AA 1.0000 . ?
O9 C9 1.382(2) . ?
C10 C11 1.557(2) . ?
C10 H10A 0.9900 . ?
C10 H10B 0.9900 . ?
C11 C12 1.537(3) . ?
C11 H11A 0.9900 . ?
C11 H11B 0.9900 . ?
C12 H12A 0.9900 . ?
C12 H12B 0.9900 . ?

loop_
_geom_torsion_atom_site_label_1
_geom_torsion_atom_site_label_2
_geom_torsion_atom_site_label_3
_geom_torsion_atom_site_label_4
_geom_torsion
_geom_torsion_site_symmetry_1
_geom_torsion_site_symmetry_2
_geom_torsion_site_symmetry_3
_geom_torsion_site_symmetry_4
_geom_torsion_publ_flag
C9A C1 N2 C2 176.49(13) . . . . ?
C12 C1 N2 C2 -60.51(18) . . . . ?
C9A C1 N2 C3 -54.26(18) . . . . ?
C12 C1 N2 C3 68.74(18) . . . . ?
C2 N2 C3 C4 176.08(13) . . . . ?
C1 N2 C3 C4 46.12(19) . . . . ?
C5 C4B C4A C4 47.8(3) . . . . ?
C9 C4B C4A C4 -140.61(15) . . . . ?
C5 C4B C4A C9A 160.92(17) . . . . ?
C9 C4B C4A C9A -27.52(16) . . . . ?
C5 C4B C4A C10 -84.0(2) . . . . ?
C9 C4B C4A C10 87.60(15) . . . . ?
C4B C4A C4 C3 165.02(14) . . . . ?
C9A C4A C4 C3 56.36(16) . . . . ?
C10 C4A C4 C3 -66.60(17) . . . . ?
N2 C3 C4 C4A -44.89(18) . . . . ?
C9 C4B C5 C6 -0.3(2) . . . . ?
C4A C4B C5 C6 170.31(16) . . . . ?
C4B C5 C6 C7 -1.0(2) . . . . ?
C4B C5 C6 N6 -179.11(14) . . . . ?
C7 C6 N6 O6A 1.5(2) . . . . ?
C5 C6 N6 O6A 179.69(14) . . . . ?
C7 C6 N6 O6B -178.98(15) . . . . ?
C5 C6 N6 O6B -0.8(2) . . . . ?
C5 C6 C7 C8 1.3(2) . . . . ?
N6 C6 C7 C8 179.35(15) . . . . ?
C6 C7 C8 C9 -0.1(2) . . . . ?
N2 C1 C9A O9 -173.62(12) . . . . ?
C12 C1 C9A O9 59.77(18) . . . . ?
N2 C1 C9A C4A 66.88(16) . . . . ?
C12 C1 C9A C4A -59.72(17) . . . . ?
C4B C4A C9A O9 38.25(14) . . . . ?
C4 C4A C9A O9 162.11(12) . . . . ?
C10 C4A C9A O9 -73.08(16) . . . . ?
C4B C4A C9A C1 164.62(13) . . . . ?
C4 C4A C9A C1 -71.52(16) . . . . ?
C10 C4A C9A C1 53.29(17) . . . . ?
C1 C9A O9 C9 -158.20(14) . . . . ?
C4A C9A O9 C9 -35.71(15) . . . . ?
C9A O9 C9 C8 -163.54(16) . . . . ?
C9A O9 C9 C4B 17.79(17) . . . . ?
C7 C8 C9 O9 -179.74(15) . . . . ?
C7 C8 C9 C4B -1.2(2) . . . . ?
C5 C4B C9 O9 -179.85(14) . . . . ?
C4A C4B C9 O9 7.27(18) . . . . ?
C5 C4B C9 C8 1.5(2) . . . . ?
C4A C4B C9 C8 -171.43(15) . . . . ?
C4B C4A C10 C11 -152.21(15) . . . . ?
C4 C4A C10 C11 73.10(18) . . . . ?
C9A C4A C10 C11 -46.76(19) . . . . ?
C4A C10 C11 C12 43.6(2) . . . . ?
C10 C11 C12 C1 -48.03(19) . . . . ?
N2 C1 C12 C11 -60.52(19) . . . . ?
C9A C1 C12 C11 57.87(18) . . . . ?

loop_
_cod_related_entry_id
_cod_related_entry_database
_cod_related_entry_code
1 ChemSpider 9336764
